data_7134440
loop_
_publ_author_name
'Drushliak, Viktoriia'
'Szafra\'nski, Marek'

_publ_section_title
;
 Effect of pressure and temperature on the structure and optical
 properties of two-dimensional lead iodide perovskites
;
_journal_issue 44
_journal_name_full 'Chemical Communications'
_journal_page_first 8019
_journal_page_last 8022
_journal_paper_doi 10.1039/D5CC01232E
_journal_volume 61
_journal_year 2025
_chemical_formula_sum 'C H6 Cs I4 N3 Pb'
_chemical_formula_weight 907.79
_chemical_name_systematic 'Cesium guanidinium lead tetraiodide'
_space_group_crystal_system orthorhombic
_space_group_IT_number 58
_space_group_name_Hall '-P 2 2n'
_space_group_name_H-M_alt 'P n n m'
_atom_sites_solution_hydrogens geom
_atom_sites_solution_primary heavy
_audit_creation_date 2025-02-26
_audit_creation_method
;
Olex2 1.5
(compiled 2023.03.06 svn.rbb2c1857 for OlexSys, GUI svn.r6748)
;
_audit_update_record
;
2025-03-03 deposited with the CCDC.	2025-04-23 downloaded from the CCDC.
;
_cell_angle_alpha 90
_cell_angle_beta 90
_cell_angle_gamma 90
_cell_formula_units_Z 8
_cell_length_a 17.475(19)
_cell_length_b 11.8768(5)
_cell_length_c 11.5309(4)
_cell_measurement_pressure 4510000(30000)
_cell_measurement_reflns_used 2235
_cell_measurement_temperature 293(2)
_cell_measurement_theta_max 27.9670
_cell_measurement_theta_min 2.4440
_cell_volume 2393(3)
_computing_cell_refinement 'CrysAlisPro 1.171.40.53 (Rigaku OD, 2019)'
_computing_data_collection 'CrysAlisPro 1.171.40.53 (Rigaku OD, 2019)'
_computing_data_reduction 'CrysAlisPro 1.171.40.53 (Rigaku OD, 2019)'
_computing_molecular_graphics 'Olex2 1.5 (Dolomanov et al., 2009)'
_computing_publication_material 'Olex2 1.5 (Dolomanov et al., 2009)'
_computing_structure_refinement 'SHELXL 2019/2 (Sheldrick, 2015)'
_computing_structure_solution 'SHELXS  (Sheldrick, 2008)'
_diffrn_ambient_temperature 293(2)
_diffrn_detector 'CCD plate'
_diffrn_detector_area_resol_mean 10.3200
_diffrn_detector_type Atlas
_diffrn_measured_fraction_theta_full 0.238
_diffrn_measured_fraction_theta_max 0.192
_diffrn_measurement_details
;
List of Runs (angles in degrees, time in seconds):

  # Type    Start    End  Width  t~exp~   \w     \q     \k     \f   Frames
#--------------------------------------------------------------------------
  1  \f    -35.00  19.80   0.40   65.00   0.00 -30.00   0.00    --   137
  2  \f    140.00 200.00   0.40   65.00   0.00 -30.00   0.00    --   150
  3  \f    160.00 216.80   0.40   65.00   0.00  30.00   0.00    --   142
  4  \f    -20.00  34.80   0.40   65.00   0.00  30.00   0.00    --   137
  5  \w    -24.00  24.00   0.40   65.00    --   30.00  39.46 -12.90  120
  6  \w    -24.00  24.00   0.40   65.00    --   30.00  39.46 167.10  120
  7  \w    -50.00  10.00   0.40   65.00    --  -30.00  39.46 167.10  150
  8  \w    -50.00  10.00   0.40   65.00    --  -30.00  39.46 -12.90  150
  9  \w    -64.00  -8.00   0.40   65.00    --  -30.00  81.40 -28.90  140
 10  \w    -64.00  -8.00   0.40   65.00    --  -30.00  81.40 151.10  140
 11  \w    -19.00   7.80   0.40   65.00    --   30.00  81.40 151.10   67
 12  \w    -19.00   7.80   0.40   65.00    --   30.00  81.40 -28.90   67
 13  \w    -43.00 -21.00   0.40   65.00    --   30.00 134.60 -56.90   55
 14  \w    -43.00 -21.00   0.40   65.00    --   30.00 134.60 123.10   55
 15  \w    -90.00 -36.00   0.40   65.00    --  -30.00 134.60 123.10  135
 16  \w    -90.00 -36.00   0.40   65.00    --  -30.00 134.60 -56.90  135
;
_diffrn_measurement_device 'four-circle diffractometer'
_diffrn_measurement_device_type 'Xcalibur, Atlas, Gemini ultra'
_diffrn_measurement_method '\w and \f scans'
_diffrn_orient_matrix_type 'CrysAlisPro convention (1999,Acta A55,543-557)'
_diffrn_orient_matrix_UB_11 0.0401561000
_diffrn_orient_matrix_UB_12 -0.0033211000
_diffrn_orient_matrix_UB_13 0.0034652000
_diffrn_orient_matrix_UB_21 0.0030335000
_diffrn_orient_matrix_UB_22 0.0558833000
_diffrn_orient_matrix_UB_23 -0.0218710000
_diffrn_orient_matrix_UB_31 -0.0014385000
_diffrn_orient_matrix_UB_32 0.0213809000
_diffrn_orient_matrix_UB_33 0.0576428000
_diffrn_radiation_monochromator graphite
_diffrn_radiation_probe x-ray
_diffrn_radiation_type 'Mo K\a'
_diffrn_radiation_wavelength 0.71073
_diffrn_reflns_av_R_equivalents 0.0899
_diffrn_reflns_av_unetI/netI 0.0319
_diffrn_reflns_Laue_measured_fraction_full 0.238
_diffrn_reflns_Laue_measured_fraction_max 0.192
_diffrn_reflns_limit_h_max 4
_diffrn_reflns_limit_h_min -4
_diffrn_reflns_limit_k_max 15
_diffrn_reflns_limit_k_min -15
_diffrn_reflns_limit_l_max 15
_diffrn_reflns_limit_l_min -15
_diffrn_reflns_number 9315
_diffrn_reflns_point_group_measured_fraction_full 0.238
_diffrn_reflns_point_group_measured_fraction_max 0.192
_diffrn_reflns_theta_full 25.242
_diffrn_reflns_theta_max 28.552
_diffrn_reflns_theta_min 2.462
_diffrn_source 'fine-focus sealed X-ray tube'
_diffrn_source_type 'Enhance (Mo) X-ray Source'
_exptl_absorpt_coefficient_mu 27.369
_exptl_absorpt_correction_T_max 0.431
_exptl_absorpt_correction_T_min 0.218
_exptl_absorpt_correction_type gaussian
_exptl_absorpt_process_details
;
CrysAlisPro 1.171.40.53 (Rigaku Oxford Diffraction, 2019)
Numerical absorption correction based on gaussian integration over
			a multifaceted crystal model (Absorb Angel (2004) J. Appl. Cryst. 37:486-492)
;
_exptl_crystal_colour red
_exptl_crystal_density_diffrn 5.039
_exptl_crystal_description plate
_exptl_crystal_F_000 3056
_exptl_crystal_preparation 'mounted in a diamond-anvil cell '
_exptl_crystal_size_max 0.18
_exptl_crystal_size_mid 0.14
_exptl_crystal_size_min 0.04
_refine_diff_density_max 2.039
_refine_diff_density_min -1.964
_refine_diff_density_rms 0.269
_refine_ls_extinction_method none
_refine_ls_goodness_of_fit_ref 1.060
_refine_ls_hydrogen_treatment constr
_refine_ls_matrix_type full
_refine_ls_number_parameters 67
_refine_ls_number_reflns 613
_refine_ls_number_restraints 4
_refine_ls_restrained_S_all 1.056
_refine_ls_R_factor_all 0.1059
_refine_ls_R_factor_gt 0.0765
_refine_ls_shift/su_max 0.000
_refine_ls_shift/su_mean 0.000
_refine_ls_structure_factor_coef Fsqd
_refine_ls_weighting_details 'w=1/[\s^2^(Fo^2^)+(0.0573P)^2^+466.9149P] where P=(Fo^2^+2Fc^2^)/3'
_refine_ls_weighting_scheme calc
_refine_ls_wR_factor_gt 0.1779
_refine_ls_wR_factor_ref 0.1971
_reflns_Friedel_coverage 0.000
_reflns_number_gt 406
_reflns_number_total 613
_reflns_threshold_expression 'I > 2\s(I)'
_cod_data_source_file d5cc01232e2.cif
_cod_data_source_block CsGPbI4_4_52
_cod_depositor_comments 'Adding full bibliography for 7134427--7134444.cif.'
_cod_database_code 7134440
_shelx_shelxl_version_number 2018/3
_shelx_space_group_comment
;
The symmetry employed for this shelxl refinement is uniquely defined
by the following loop, which should always be used as a source of
symmetry information in preference to the above space-group names.
They are only intended as comments.
;
_shelx_estimated_absorpt_t_max 0.407
_shelx_estimated_absorpt_t_min 0.084
_exptl_absorpt_special_details
;
Data were collected at room temperature and pressure of 4.51(3) GPa
(4510000 kPa). 
Pressure was determined by monitoring the shift of the ruby
R1-fluorescence line.
"_diffrn_measured_fraction_theta_full" value is low, because 
the access to the reciprocal space is restricted due to the use of
the diamond anvil cell.
;
_exptl_oxdiff_absorpt_process_details
;
Gaussian integration over a grid
of 16 x 16 x 16 points =  4096 total grid points
  Based upon method of Burnham (1966)

 Data corrected for diamond-anvil cell absorption
 Note that exptl_absorpt_correction_tmin and _tmax
 the total correction factors applied to the intensities
 The individual factors are: 
         range of dac transmission factors (min-max)      0.694     0.726
         range of gasket transmission (min-max)           0.566     1.000
         range of P media transmission (min-max)          1.000     1.000

 thickness of diamond anvil 1:  8.000 mm, mu =  0.0200 mm-1
       thickness of platten 1:  0.000 mm, mu =  0.0000 mm-1

 thickness of diamond anvil 2:  8.000 mm, mu =  0.0200 mm-1
       thickness of platten 2:  0.000 mm, mu =  0.0000 mm-1

    Gasket shadowing corrections were made based upon
    Gasket thickness = 300.0 microns, radius = 174.0 microns
    Gasket absorption coeff =        30.30 mm-1
    REFLECTION WAS CONSIDERED TOTALLY OBSCURED IF 
 FRACTION CRYSTAL ILLUMINATED WAS LESS THAN 0.00

    Non-absorbing pressure medium
;
_olex2_refinement_description
;
1. Fixed Uiso
 At 1.2 times of:
  All N(H,H) groups
2. Restrained distances
 C1-N12
 1.3 with sigma of 0.02
 C2-N21
 1.3 with sigma of 0.02
 C2-N22
 1.3 with sigma of 0.02
 C1-N11
 1.3 with sigma of 0.02
3. Others
 Fixed Sof: H12A(0.5) H12B(0.5) H22A(0.5) H22B(0.5)
4.a X=CH2 refined with riding coordinates:
 N11(H11A,H11B), N12(H12A,H12B), N21(H21A,H21B), N22(H22A,H22B)
;
_olex2_submission_special_instructions 'No special instructions were received'
_oxdiff_exptl_absorpt_empirical_details
;
Empirical correction (ABSPACK) includes:
- Absorption correction using spherical harmonics
- Frame scaling
;
_oxdiff_exptl_absorpt_empirical_full_max 1.519
_oxdiff_exptl_absorpt_empirical_full_min 0.596

loop_
_space_group_symop_operation_xyz
'x, y, z'
'-x, -y, z'
'x+1/2, -y+1/2, -z+1/2'
'-x+1/2, y+1/2, -z+1/2'
'-x, -y, -z'
'x, y, -z'
'-x-1/2, y-1/2, z-1/2'
'x-1/2, -y-1/2, z-1/2'

loop_
_atom_site_label
_atom_site_type_symbol
_atom_site_fract_x
_atom_site_fract_y
_atom_site_fract_z
_atom_site_U_iso_or_equiv
_atom_site_adp_type
_atom_site_occupancy
_atom_site_site_symmetry_order
_atom_site_calc_flag
_atom_site_refinement_flags_posn
_atom_site_refinement_flags_adp
_atom_site_refinement_flags_occupancy
_atom_site_disorder_assembly
_atom_site_disorder_group
Pb1 Pb 0.2523(5) 0.87370(17) 0.25200(17) 0.0339(7) Uiso 1 1 d . . . . .
Cs1 Cs 0.4124(11) 0.6227(4) 0.500000 0.034(16) Uani 1 2 d S T P . .
I1 I 0.4229(7) 0.8772(3) 0.3133(3) 0.040(12) Uani 1 1 d . . . . .
I4 I 0.0789(8) 0.8725(3) 0.1957(3) 0.038(13) Uani 1 1 d . . . . .
Cs2 Cs 0.3931(11) 1.1256(4) 0.500000 0.0371(13) Uiso 1 2 d S . P . .
I3 I 0.2480(8) 1.1249(3) 0.1919(4) 0.038(14) Uani 1 1 d . . . . .
C1 C -0.044(7) 0.872(6) 0.500000 0.016(18) Uiso 1 2 d DS . P . .
N11 N -0.078(6) 0.872(3) 0.400(3) 0.035(11) Uiso 1 1 d D . . . .
H11A H -0.051930 0.880539 0.337256 0.043 Uiso 1 1 calc R U . . .
H11B H -0.126858 0.863931 0.396423 0.043 Uiso 1 1 calc R U . . .
N12 N 0.030(7) 0.885(7) 0.500000 0.07(3) Uiso 1 2 d DS . P . .
H12A H 0.054478 0.893168 0.435532 0.079 Uiso 0.5 1 calc R U P . .
H12B H 0.055093 0.885526 0.564468 0.079 Uiso 0.5 1 calc R U P . .
C2 C 0.458(8) 0.126(9) 0.000000 0.05(4) Uiso 1 2 d DS . P . .
N21 N 0.424(7) 0.126(3) 0.100(4) 0.044(13) Uiso 1 1 d D . . . .
H21A H 0.374474 0.125782 0.102941 0.053 Uiso 1 1 calc R U . . .
H21B H 0.449936 0.126266 0.163013 0.053 Uiso 1 1 calc R U . . .
N22 N 0.532(8) 0.110(6) 0.000000 0.04(3) Uiso 1 2 d DS . P . .
H22A H 0.555861 0.100270 -0.064392 0.051 Uiso 0.5 1 calc R U P . .
H22B H 0.556831 0.109992 0.064392 0.051 Uiso 0.5 1 calc R U P . .
I2 I 0.2193(12) 0.9417(4) 0.500000 0.0452(15) Uiso 1 2 d S . P . .
I5 I 0.2758(12) 0.8083(4) 0.000000 0.0457(16) Uiso 1 2 d S . P . .

loop_
_atom_site_aniso_label
_atom_site_aniso_U_11
_atom_site_aniso_U_22
_atom_site_aniso_U_33
_atom_site_aniso_U_23
_atom_site_aniso_U_13
_atom_site_aniso_U_12
Cs1 0.03(5) 0.038(2) 0.037(2) 0.000 0.000 0.002(7)
I1 0.05(4) 0.0329(16) 0.0393(17) 0.0014(13) 0.003(5) 0.007(5)
I4 0.04(4) 0.0352(16) 0.0367(16) -0.0047(13) -0.003(5) -0.005(5)
I3 0.01(4) 0.0308(16) 0.070(3) -0.0013(17) -0.001(6) 0.000(4)

loop_
_atom_type_symbol
_atom_type_description
_atom_type_scat_dispersion_real
_atom_type_scat_dispersion_imag
_atom_type_scat_source
C C 0.0033 0.0016 'International Tables Vol C Tables 4.2.6.8 and 6.1.1.4'
H H 0.0000 0.0000 'International Tables Vol C Tables 4.2.6.8 and 6.1.1.4'
N N 0.0061 0.0033 'International Tables Vol C Tables 4.2.6.8 and 6.1.1.4'
I I -0.4742 1.8119 'International Tables Vol C Tables 4.2.6.8 and 6.1.1.4'
Cs Cs -0.3680 2.1192 'International Tables Vol C Tables 4.2.6.8 and 6.1.1.4'
Pb Pb -3.3944 10.1111 'International Tables Vol C Tables 4.2.6.8 and 6.1.1.4'

loop_
_exptl_crystal_face_index_h
_exptl_crystal_face_index_k
_exptl_crystal_face_index_l
_exptl_crystal_face_perp_dist
4 0 -16 0.1205
25 -1 1 0.0097
-25 1 -1 0.0097
-7 -16 0 0.0788
-4 -1 16 0.1087
7 16 -1 0.0747

loop_
_geom_angle_atom_site_label_1
_geom_angle_atom_site_label_2
_geom_angle_atom_site_label_3
_geom_angle
_geom_angle_site_symmetry_1
_geom_angle_site_symmetry_3
_geom_angle_publ_flag
I1 Pb1 I4 178.64(15) . . ?
I1 Pb1 I3 93.6(3) . . ?
I3 Pb1 I1 88.0(3) 4_545 . ?
I3 Pb1 I4 86.2(3) . . ?
I3 Pb1 I4 92.2(3) 4_545 . ?
I3 Pb1 I3 178.3(3) 4_545 . ?
I3 Pb1 I2 93.33(14) 4_545 . ?
I3 Pb1 I5 87.43(14) 4_545 . ?
I2 Pb1 I1 87.9(4) . . ?
I2 Pb1 I4 90.7(4) . . ?
I2 Pb1 I3 87.10(14) . . ?
I2 Pb1 I5 176.7(6) . . ?
I5 Pb1 I1 95.3(4) . . ?
I5 Pb1 I4 86.0(4) . . ?
I5 Pb1 I3 92.06(14) . . ?
Pb1 I4 Cs1 154.3(3) . 3_465 ?
Pb1 I4 Cs1 94.8(4) . 7_665 ?
Cs1 I4 Cs1 69.5(4) 3_465 7_665 ?
Pb1 I3 Pb1 154.54(16) 4 . ?
Pb1 I3 Cs1 98.7(3) . 7_665 ?
Pb1 I3 Cs1 97.9(3) 4 7_665 ?
N11 C1 N11 125(8) . 6_556 ?
N11 C1 N12 117(4) . . ?
N12 C1 N11 117(4) . 6_556 ?
C1 N11 H11A 120.0 . . ?
C1 N11 H11B 120.0 . . ?
H11A N11 H11B 120.0 . . ?
C1 N12 H12A 120.0 . . ?
C1 N12 H12B 120.0 . . ?
H12A N12 H12B 120.0 . . ?
N21 C2 N21 125(8) 6 . ?
N21 C2 N22 117(4) 6 . ?
N21 C2 N22 117(4) . . ?
C2 N21 H21A 120.0 . . ?
C2 N21 H21B 120.0 . . ?
H21A N21 H21B 120.0 . . ?
C2 N22 H22A 120.0 . . ?
C2 N22 H22A 120.0(5) . 6 ?
C2 N22 H22B 120.0 . . ?
C2 N22 H22B 120.0(5) . 6 ?
H22A N22 H22A 119.4 . 6 ?
H22A N22 H22B 7.8 . 6 ?
H22A N22 H22B 120.0 . . ?
H22A N22 H22B 120.0 6 6 ?
H22B N22 H22A 7.8 . 6 ?
H22B N22 H22B 119.4 . 6 ?
Pb1 I2 Pb1 141.7(5) 6_556 . ?
Pb1 I5 Pb1 146.3(4) . 6 ?

loop_
_geom_bond_atom_site_label_1
_geom_bond_atom_site_label_2
_geom_bond_distance
_geom_bond_site_symmetry_2
_geom_bond_publ_flag
Pb1 I1 3.064(15) . ?
Pb1 I4 3.098(16) . ?
Pb1 I3 3.025(4) 4_545 ?
Pb1 I3 3.064(4) . ?
Pb1 I2 3.027(5) . ?
Pb1 I5 3.036(4) . ?
C1 N11 1.30(2) 6_556 ?
C1 N11 1.30(2) . ?
C1 N12 1.30(2) . ?
N11 H11A 0.8600 . ?
N11 H11B 0.8600 . ?
N12 H12A 0.8600 . ?
N12 H12B 0.8600 . ?
C2 N21 1.30(2) 6 ?
C2 N21 1.30(2) . ?
C2 N22 1.30(2) . ?
N21 H21A 0.8600 . ?
N21 H21B 0.8600 . ?
N22 H22A 0.8600 6 ?
N22 H22A 0.8600 . ?
N22 H22B 0.8600 6 ?
N22 H22B 0.8600 . ?

loop_
_exptl_oxdiff_crystal_face_indexfrac_h
_exptl_oxdiff_crystal_face_indexfrac_k
_exptl_oxdiff_crystal_face_indexfrac_l
_exptl_oxdiff_crystal_face_x
_exptl_oxdiff_crystal_face_y
_exptl_oxdiff_crystal_face_z
3.6359 0.3143 -16.0069 0.0895 0.3787 -0.9212
24.7392 -0.9617 0.9741 1.0000 0.0000 0.0000
-24.7392 0.9617 -0.9741 -1.0000 0.0000 0.0000
-6.7012 -16.0501 -0.4915 -0.2175 -0.9065 -0.3619
-3.7168 -0.5117 15.9938 -0.0921 -0.3897 0.9163
6.9972 15.9628 -1.0303 0.2244 0.9358 0.2718
